data_1512729
loop_
_publ_author_name
'Himanshu Sekhar Jena'
'Vadivelu Manivannan'

_publ_section_title
;
 Molecular structures of dinuclear zinc(II) complexes of chiral tridentate
 imine and amine ligands: Effect of ligand geometry on
 diastereoselectivity
;
_journal_name_full
;
Inorganica Chimica Acta
;
_journal_page_first 210
_journal_page_last 219
_journal_volume 393
_journal_year 2012
_chemical_formula_moiety 'C30 H30 N6 O4 Zn2'
_chemical_formula_sum 'C30 H30 N6 O4 Zn2'
_chemical_formula_weight 669.38
_space_group_IT_number 14
_symmetry_cell_setting monoclinic
_symmetry_space_group_name_Hall '-P 2yn'
_symmetry_space_group_name_H-M 'P 1 21/n 1'
_atom_sites_solution_hydrogens geom
_atom_sites_solution_primary direct
_atom_sites_solution_secondary difmap
_cell_angle_alpha 90.00
_cell_angle_beta 91.162(19)
_cell_angle_gamma 90.00
_cell_formula_units_Z 4
_cell_length_a 9.039(2)
_cell_length_b 11.126(4)
_cell_length_c 31.323(10)
_cell_measurement_reflns_used 1826
_cell_measurement_temperature 296(2)
_cell_measurement_theta_max 19.22
_cell_measurement_theta_min 3.01
_cell_volume 3149.4(17)
_computing_structure_refinement 'SHELXL-97 (Sheldrick, 1997)'
_computing_structure_solution 'SHELXS-97 (Sheldrick, 1990)'
_diffrn_ambient_temperature 296(2)
_diffrn_measured_fraction_theta_full 1.00
_diffrn_measured_fraction_theta_max 1.00
_diffrn_radiation_monochromator graphite
_diffrn_radiation_source 'fine-focus sealed tube'
_diffrn_radiation_type MoK\a
_diffrn_radiation_wavelength 0.71073
_diffrn_reflns_av_R_equivalents 0.0906
_diffrn_reflns_av_sigmaI/netI 0.0683
_diffrn_reflns_limit_h_max 10
_diffrn_reflns_limit_h_min -10
_diffrn_reflns_limit_k_max 12
_diffrn_reflns_limit_k_min -12
_diffrn_reflns_limit_l_max 36
_diffrn_reflns_limit_l_min -36
_diffrn_reflns_number 20180
_diffrn_reflns_theta_full 24.96
_diffrn_reflns_theta_max 24.96
_diffrn_reflns_theta_min 2.68
_exptl_absorpt_coefficient_mu 1.566
_exptl_absorpt_correction_T_max 0.635
_exptl_absorpt_correction_T_min 0.523
_exptl_absorpt_correction_type multi-scan
_exptl_absorpt_process_details multi-scan
_exptl_crystal_colour White
_exptl_crystal_density_diffrn 1.412
_exptl_crystal_density_method 'not measured'
_exptl_crystal_description Block
_exptl_crystal_F_000 1376
_exptl_crystal_size_max 0.42
_exptl_crystal_size_mid 0.38
_exptl_crystal_size_min 0.29
_refine_diff_density_max 0.307
_refine_diff_density_min -0.307
_refine_diff_density_rms 0.051
_refine_ls_extinction_method none
_refine_ls_goodness_of_fit_ref 1.022
_refine_ls_hydrogen_treatment constr
_refine_ls_matrix_type full
_refine_ls_number_parameters 381
_refine_ls_number_reflns 5518
_refine_ls_number_restraints 0
_refine_ls_restrained_S_all 1.022
_refine_ls_R_factor_all 0.0715
_refine_ls_R_factor_gt 0.0434
_refine_ls_shift/su_max 0.001
_refine_ls_shift/su_mean 0.000
_refine_ls_structure_factor_coef Fsqd
_refine_ls_weighting_details 'calc w=1/[\s^2^(Fo^2^)+(0.0302P)^2^+1.6657P] where P=(Fo^2^+2Fc^2^)/3'
_refine_ls_weighting_scheme calc
_refine_ls_wR_factor_gt 0.0918
_refine_ls_wR_factor_ref 0.1031
_reflns_number_gt 3755
_reflns_number_total 5518
_reflns_threshold_expression >2sigma(I)
_cod_data_source_file ICA-2013-394-210-219-4.cif
_cod_data_source_block 1`
_cod_original_cell_volume 3149.2(16)
_cod_original_sg_symbol_H-M 'P 21/n'
_cod_database_code 1512729

loop_
_symmetry_equiv_pos_as_xyz
'x, y, z'
'-x+1/2, y+1/2, -z+1/2'
'-x, -y, -z'
'x-1/2, -y-1/2, z-1/2'

loop_
_atom_site_label
_atom_site_type_symbol
_atom_site_fract_x
_atom_site_fract_y
_atom_site_fract_z
_atom_site_U_iso_or_equiv
_atom_site_adp_type
_atom_site_occupancy
_atom_site_symmetry_multiplicity
_atom_site_calc_flag
_atom_site_refinement_flags
Zn1 Zn 1.00354(6) 0.30482(5) 0.067868(17) 0.0610(2) Uani 1 1 d .
Zn2 Zn 0.99358(6) 0.28982(5) 0.170362(17) 0.0644(2) Uani 1 1 d .
C14 C 0.8800(6) 0.5101(5) 0.11576(17) 0.0653(14) Uani 1 1 d .
C9 C 0.7647(6) 0.5340(4) 0.08692(17) 0.0637(14) Uani 1 1 d .
C6 C 0.7804(6) 0.3184(4) -0.00531(15) 0.0648(13) Uani 1 1 d .
H6 H 0.6780 0.3386 -0.0133 0.078 Uiso 1 1 calc R
C10 C 0.7021(7) 0.6479(6) 0.08710(19) 0.0839(17) Uani 1 1 d .
H10 H 0.6232 0.6646 0.0685 0.101 Uiso 1 1 calc R
C12 C 0.8675(10) 0.7137(6) 0.1411(2) 0.102(2) Uani 1 1 d .
H12 H 0.9032 0.7743 0.1590 0.122 Uiso 1 1 calc R
C13 C 0.9324(7) 0.6011(5) 0.14274(18) 0.0841(17) Uani 1 1 d .
H13 H 1.0107 0.5862 0.1617 0.101 Uiso 1 1 calc R
C7 C 0.8762(7) 0.3308(5) -0.04459(16) 0.0845(17) Uani 1 1 d .
H7A H 0.8646 0.4100 -0.0563 0.127 Uiso 1 1 calc R
H7B H 0.8461 0.2723 -0.0656 0.127 Uiso 1 1 calc R
H7C H 0.9781 0.3179 -0.0366 0.127 Uiso 1 1 calc R
C2 C 0.8194(8) -0.0444(5) 0.0340(2) 0.0872(18) Uani 1 1 d .
H2 H 0.8337 -0.1238 0.0423 0.105 Uiso 1 1 calc R
C8 C 0.7124(6) 0.4386(5) 0.05672(17) 0.0736(15) Uani 1 1 d .
H8A H 0.6777 0.3700 0.0728 0.088 Uiso 1 1 calc R
H8B H 0.6300 0.4691 0.0396 0.088 Uiso 1 1 calc R
C5 C 0.7860(6) 0.1885(5) 0.01020(16) 0.0631(13) Uani 1 1 d .
C4 C 0.6981(7) 0.1025(6) -0.00915(19) 0.0853(17) Uani 1 1 d .
H4 H 0.6283 0.1236 -0.0300 0.102 Uiso 1 1 calc R
C1 C 0.9009(7) 0.0461(5) 0.05224(16) 0.0785(16) Uani 1 1 d .
H1 H 0.9708 0.0267 0.0733 0.094 Uiso 1 1 calc R
C3 C 0.7159(8) -0.0151(6) 0.0031(2) 0.095(2) Uani 1 1 d .
H3 H 0.6578 -0.0749 -0.0094 0.114 Uiso 1 1 calc R
C11 C 0.7534(10) 0.7366(6) 0.1140(2) 0.102(2) Uani 1 1 d .
H11 H 0.7096 0.8123 0.1135 0.123 Uiso 1 1 calc R
N2 N 0.8315(4) 0.4003(3) 0.02852(12) 0.0608(11) Uani 1 1 d .
H2A H 0.8727 0.4663 0.0164 0.073 Uiso 1 1 calc R
N1 N 0.8841(5) 0.1632(4) 0.04081(13) 0.0632(11) Uani 1 1 d .
O2 O 1.0793(4) 0.2012(3) 0.12102(10) 0.0720(9) Uani 1 1 d .
O1 O 0.9391(4) 0.3980(3) 0.11804(10) 0.0665(9) Uani 1 1 d .
N4 N 0.7704(5) 0.2691(4) 0.18867(14) 0.0732(12) Uani 1 1 d .
N5 N 1.0028(5) 0.1252(4) 0.20862(13) 0.0735(12) Uani 1 1 d .
H5A H 1.0887 0.1262 0.2243 0.088 Uiso 1 1 calc R
C15 C 0.6547(7) 0.3292(6) 0.17181(19) 0.0872(17) Uani 1 1 d .
H15 H 0.6724 0.3896 0.1520 0.105 Uiso 1 1 calc R
C17 C 0.4866(8) 0.2146(8) 0.2114(3) 0.126(3) Uani 1 1 d .
H17 H 0.3905 0.1948 0.2187 0.151 Uiso 1 1 calc R
C19 C 0.7451(6) 0.1827(6) 0.21717(18) 0.0787(16) Uani 1 1 d .
C20 C 0.8784(6) 0.1266(6) 0.23871(18) 0.0900(18) Uani 1 1 d .
H20 H 0.8546 0.0438 0.2468 0.108 Uiso 1 1 calc R
C18 C 0.6027(8) 0.1549(7) 0.2288(2) 0.111(2) Uani 1 1 d .
H18 H 0.5868 0.0946 0.2488 0.134 Uiso 1 1 calc R
C28 C 1.1773(7) 0.1113(5) 0.12747(17) 0.0749(16) Uani 1 1 d .
C23 C 1.1453(8) 0.0181(6) 0.1555(2) 0.0869(18) Uani 1 1 d .
C27 C 1.3117(8) 0.1119(6) 0.10660(18) 0.102(2) Uani 1 1 d .
H27 H 1.3350 0.1745 0.0883 0.122 Uiso 1 1 calc R
C26 C 1.4117(9) 0.0173(9) 0.1134(2) 0.130(3) Uani 1 1 d .
H26 H 1.5022 0.0176 0.0999 0.157 Uiso 1 1 calc R
C22 C 1.0066(7) 0.0209(5) 0.18021(19) 0.0886(18) Uani 1 1 d .
H22A H 0.9221 0.0236 0.1606 0.106 Uiso 1 1 calc R
H22B H 0.9994 -0.0521 0.1970 0.106 Uiso 1 1 calc R
C24 C 1.2460(10) -0.0747(6) 0.1618(2) 0.119(3) Uani 1 1 d .
H24 H 1.2251 -0.1364 0.1808 0.142 Uiso 1 1 calc R
C25 C 1.3763(11) -0.0758(8) 0.1401(2) 0.138(3) Uani 1 1 d .
H25 H 1.4412 -0.1401 0.1434 0.166 Uiso 1 1 calc R
C29 C 1.2943(8) 0.3291(5) 0.02631(18) 0.0743(15) Uani 1 1 d .
C30 C 1.1863(8) 0.4657(8) 0.2183(2) 0.0920(19) Uani 1 1 d .
O3 O 1.4176(5) 0.3035(4) 0.01478(16) 0.1189(16) Uani 1 1 d .
O4 O 1.2558(7) 0.5523(6) 0.23037(18) 0.164(2) Uani 1 1 d .
N6 N 1.1201(6) 0.3886(5) 0.20637(16) 0.0965(16) Uani 1 1 d .
N3 N 1.1767(6) 0.3505(4) 0.03620(15) 0.0827(14) Uani 1 1 d .
C16 C 0.5123(7) 0.3054(7) 0.1825(2) 0.110(2) Uani 1 1 d .
H16 H 0.4343 0.3494 0.1706 0.132 Uiso 1 1 calc R
C21 C 0.9253(8) 0.1965(8) 0.27862(19) 0.144(3) Uani 1 1 d .
H21A H 1.0047 0.1548 0.2931 0.215 Uiso 1 1 calc R
H21B H 0.8428 0.2032 0.2973 0.215 Uiso 1 1 calc R
H21C H 0.9579 0.2753 0.2706 0.215 Uiso 1 1 calc R

loop_
_atom_site_aniso_label
_atom_site_aniso_U_11
_atom_site_aniso_U_22
_atom_site_aniso_U_33
_atom_site_aniso_U_23
_atom_site_aniso_U_13
_atom_site_aniso_U_12
Zn1 0.0586(4) 0.0582(4) 0.0664(4) -0.0101(3) 0.0063(3) 0.0018(3)
Zn2 0.0585(4) 0.0692(4) 0.0655(4) -0.0156(3) 0.0034(3) 0.0017(3)
C14 0.074(4) 0.052(3) 0.071(4) -0.008(3) 0.024(3) 0.003(3)
C9 0.065(3) 0.049(3) 0.078(4) -0.004(3) 0.021(3) 0.010(3)
C6 0.060(3) 0.066(4) 0.068(3) 0.002(3) 0.002(3) -0.003(3)
C10 0.092(4) 0.080(4) 0.081(4) 0.008(4) 0.025(3) 0.017(4)
C12 0.151(7) 0.054(5) 0.102(5) -0.023(4) 0.040(5) -0.008(4)
C13 0.105(5) 0.068(4) 0.080(4) -0.014(3) 0.019(3) -0.008(4)
C7 0.099(4) 0.076(4) 0.079(4) 0.005(3) 0.016(3) 0.000(3)
C2 0.117(5) 0.063(4) 0.082(4) -0.007(3) 0.015(4) -0.016(4)
C8 0.061(3) 0.075(4) 0.085(4) -0.001(3) 0.009(3) 0.010(3)
C5 0.064(3) 0.068(4) 0.058(3) -0.006(3) 0.010(3) -0.008(3)
C4 0.087(4) 0.075(4) 0.094(4) -0.009(4) -0.009(3) -0.020(4)
C1 0.105(5) 0.072(4) 0.058(3) -0.004(3) 0.003(3) -0.010(4)
C3 0.105(5) 0.076(5) 0.105(5) -0.024(4) 0.006(4) -0.034(4)
C11 0.150(7) 0.065(5) 0.093(5) -0.001(4) 0.047(5) 0.023(5)
N2 0.059(3) 0.056(2) 0.068(3) -0.008(2) 0.008(2) -0.006(2)
N1 0.076(3) 0.052(3) 0.062(3) -0.001(2) 0.005(2) -0.004(2)
O2 0.081(2) 0.071(2) 0.064(2) -0.0092(18) -0.0004(18) 0.027(2)
O1 0.075(2) 0.056(2) 0.068(2) -0.0125(17) 0.0070(17) 0.0106(18)
N4 0.065(3) 0.085(3) 0.069(3) -0.001(3) 0.008(2) 0.001(3)
N5 0.069(3) 0.080(3) 0.072(3) -0.008(2) -0.001(2) 0.002(2)
C15 0.058(4) 0.108(5) 0.096(4) 0.014(4) 0.012(3) 0.008(4)
C17 0.061(4) 0.182(8) 0.134(6) 0.033(6) 0.007(4) -0.013(5)
C19 0.063(4) 0.101(5) 0.072(4) 0.003(4) 0.001(3) -0.004(3)
C20 0.079(4) 0.108(5) 0.084(4) 0.013(4) 0.015(4) 0.004(4)
C18 0.087(5) 0.144(6) 0.103(5) 0.038(5) 0.008(4) -0.017(5)
C28 0.090(4) 0.079(4) 0.056(3) -0.016(3) -0.007(3) 0.026(4)
C23 0.107(5) 0.073(4) 0.081(4) -0.014(4) -0.007(4) 0.035(4)
C27 0.110(5) 0.127(6) 0.068(4) -0.005(4) 0.006(4) 0.054(5)
C26 0.128(6) 0.181(8) 0.084(5) 0.006(5) 0.024(4) 0.079(6)
C22 0.110(5) 0.068(4) 0.087(4) -0.002(3) -0.013(4) 0.000(3)
C24 0.166(7) 0.104(5) 0.086(5) -0.002(4) 0.000(5) 0.057(5)
C25 0.180(9) 0.144(7) 0.090(5) 0.004(5) 0.020(6) 0.101(7)
C29 0.067(4) 0.069(4) 0.086(4) 0.008(3) 0.002(4) -0.009(3)
C30 0.071(4) 0.121(6) 0.083(4) -0.024(4) -0.007(4) -0.005(4)
O3 0.063(3) 0.145(4) 0.149(4) 0.010(3) 0.015(3) -0.001(3)
O4 0.146(5) 0.189(6) 0.156(5) -0.057(4) -0.020(4) -0.062(4)
N6 0.088(4) 0.100(4) 0.100(4) -0.029(3) -0.020(3) -0.016(3)
N3 0.065(3) 0.085(3) 0.099(4) 0.007(3) 0.025(3) 0.005(3)
C16 0.069(5) 0.148(7) 0.113(5) 0.023(5) 0.008(4) 0.010(4)
C21 0.114(6) 0.250(10) 0.066(4) -0.023(5) -0.005(4) 0.043(6)

loop_
_atom_type_symbol
_atom_type_description
_atom_type_scat_dispersion_real
_atom_type_scat_dispersion_imag
_atom_type_scat_source
C C 0.0033 0.0016 'International Tables Vol C Tables 4.2.6.8 and 6.1.1.4'
H H 0.0000 0.0000 'International Tables Vol C Tables 4.2.6.8 and 6.1.1.4'
N N 0.0061 0.0033 'International Tables Vol C Tables 4.2.6.8 and 6.1.1.4'
O O 0.0106 0.0060 'International Tables Vol C Tables 4.2.6.8 and 6.1.1.4'
Zn Zn 0.2839 1.4301 'International Tables Vol C Tables 4.2.6.8 and 6.1.1.4'

loop_
_geom_angle_atom_site_label_1
_geom_angle_atom_site_label_2
_geom_angle_atom_site_label_3
_geom_angle
N3 Zn1 O1 121.51(17)
N3 Zn1 N1 114.07(18)
O1 Zn1 N1 124.14(15)
N3 Zn1 O2 106.98(18)
O1 Zn1 O2 76.00(13)
N1 Zn1 O2 93.70(15)
N3 Zn1 N2 98.83(18)
O1 Zn1 N2 88.63(13)
N1 Zn1 N2 77.61(16)
O2 Zn1 N2 154.07(14)
N6 Zn2 O2 119.77(19)
N6 Zn2 O1 104.95(19)
O2 Zn2 O1 76.50(13)
N6 Zn2 N4 117.31(19)
O2 Zn2 N4 122.70(15)
O1 Zn2 N4 93.70(16)
N6 Zn2 N5 98.1(2)
O2 Zn2 N5 89.97(15)
O1 Zn2 N5 156.82(14)
N4 Zn2 N5 77.69(17)
O1 C14 C9 119.9(5)
O1 C14 C13 120.4(5)
C9 C14 C13 119.7(5)
C10 C9 C14 118.2(5)
C10 C9 C8 121.9(5)
C14 C9 C8 120.0(4)
N2 C6 C7 110.6(4)
N2 C6 C5 110.6(4)
C7 C6 C5 109.1(4)
C11 C10 C9 121.8(6)
C11 C12 C13 120.9(7)
C12 C13 C14 119.7(6)
C1 C2 C3 118.4(6)
N2 C8 C9 111.2(4)
N1 C5 C4 123.0(5)
N1 C5 C6 116.7(5)
C4 C5 C6 120.2(5)
C3 C4 C5 118.4(6)
N1 C1 C2 122.6(6)
C2 C3 C4 119.9(6)
C12 C11 C10 119.7(6)
C6 N2 C8 113.1(4)
C6 N2 Zn1 108.0(3)
C8 N2 Zn1 108.5(3)
C5 N1 C1 117.7(5)
C5 N1 Zn1 118.0(3)
C1 N1 Zn1 124.4(4)
C28 O2 Zn2 120.9(3)
C28 O2 Zn1 136.0(3)
Zn2 O2 Zn1 102.33(14)
C14 O1 Zn1 124.1(3)
C14 O1 Zn2 131.2(3)
Zn1 O1 Zn2 104.64(14)
C19 N4 C15 118.7(5)
C19 N4 Zn2 115.8(4)
C15 N4 Zn2 125.3(4)
C22 N5 C20 115.0(5)
C22 N5 Zn2 109.4(3)
C20 N5 Zn2 108.6(3)
N4 C15 C16 122.7(6)
C18 C17 C16 119.2(6)
N4 C19 C18 120.8(6)
N4 C19 C20 116.9(5)
C18 C19 C20 122.1(6)
N5 C20 C19 109.3(5)
N5 C20 C21 109.0(5)
C19 C20 C21 111.3(5)
C17 C18 C19 120.3(6)
O2 C28 C27 120.2(6)
O2 C28 C23 120.2(5)
C27 C28 C23 119.6(6)
C24 C23 C28 120.0(7)
C24 C23 C22 119.9(7)
C28 C23 C22 120.1(5)
C28 C27 C26 119.4(7)
C25 C26 C27 120.2(7)
N5 C22 C23 111.3(5)
C25 C24 C23 120.2(7)
C24 C25 C26 120.5(7)
N3 C29 O3 177.7(7)
N6 C30 O4 177.8(8)
C30 N6 Zn2 161.3(6)
C29 N3 Zn1 148.6(5)
C15 C16 C17 118.4(6)

loop_
_geom_bond_atom_site_label_1
_geom_bond_atom_site_label_2
_geom_bond_distance
Zn1 N3 1.937(5)
Zn1 O1 1.980(3)
Zn1 N1 2.081(4)
Zn1 O2 2.127(3)
Zn1 N2 2.233(4)
Zn2 N6 1.933(5)
Zn2 O2 2.003(3)
Zn2 O1 2.085(3)
Zn2 N4 2.121(4)
Zn2 N5 2.190(4)
C14 O1 1.358(6)
C14 C9 1.391(7)
C14 C13 1.396(7)
C9 C10 1.389(7)
C9 C8 1.492(7)
C6 N2 1.465(6)
C6 C7 1.525(6)
C6 C5 1.526(7)
C10 C11 1.372(9)
C12 C11 1.348(9)
C12 C13 1.383(8)
C2 C1 1.366(7)
C2 C3 1.370(8)
C8 N2 1.470(6)
C5 N1 1.323(6)
C5 C4 1.376(7)
C4 C3 1.373(8)
C1 N1 1.359(6)
O2 C28 1.348(6)
N4 C19 1.335(6)
N4 C15 1.341(6)
N5 C22 1.464(6)
N5 C20 1.482(6)
C15 C16 1.362(8)
C17 C18 1.348(9)
C17 C16 1.379(9)
C19 C18 1.380(8)
C19 C20 1.504(8)
C20 C21 1.525(8)
C28 C27 1.391(8)
C28 C23 1.392(8)
C23 C24 1.389(8)
C23 C22 1.488(8)
C27 C26 1.400(8)
C26 C25 1.372(10)
C24 C25 1.372(10)
C29 N3 1.139(7)
C29 O3 1.212(8)
C30 N6 1.106(8)
C30 O4 1.206(8)
